data_7242971
loop_
_publ_author_name
'Niu, Yuan-Yuan'
'Wang, Ling-Yang'
'Yu, Yue-Ming'
'Li, Yan-Tuan'
'Wu, Zhi-Yong'
'Yan, Cui-Wei'

_publ_section_title
;
 Molecular adduct of amantadine ferulate presents a pathway for slowing in
 vitro/vivo releases and raising synergistic antiviral effects via dual
 optimization salification strategy
;
_journal_issue 24
_journal_name_full CrystEngComm
_journal_page_first 4389
_journal_page_last 4401
_journal_paper_doi 10.1039/D1CE00382H
_journal_volume 23
_journal_year 2021
_chemical_formula_moiety '(C10 H18 N +), (C10 H9 O4 -), 0.5(C3 H8 O)'
_chemical_formula_sum 'C21.5 H31 N O4.5'
_chemical_formula_weight 375.47
_chemical_melting_point 215.0
_chemical_name_common 'Amantadine ferulate isopropanol solvate'
_chemical_name_systematic '1-Adamantylammonium 3-(4-Hydroxy-3-methoxyphenyl)-2-propenoic acid propan-2-ol'
_space_group_crystal_system monoclinic
_space_group_IT_number 14
_space_group_name_Hall '-P 2yn'
_space_group_name_H-M_alt 'P 1 21/n 1'
_atom_sites_solution_hydrogens mixed
_audit_creation_method SHELXL-2016/4
_audit_update_record
;
2021-01-06 deposited with the CCDC.	2021-05-20 downloaded from the CCDC.
;
_cell_angle_alpha 90
_cell_angle_beta 103.122(4)
_cell_angle_gamma 90
_cell_formula_units_Z 4
_cell_length_a 10.7505(4)
_cell_length_b 10.1320(4)
_cell_length_c 18.7022(8)
_cell_measurement_reflns_used 3833
_cell_measurement_temperature 100(2)
_cell_measurement_theta_max 73.2000
_cell_measurement_theta_min 4.3520
_cell_volume 1983.93(14)
_computing_structure_refinement 'SHELXL-2016/4 (Sheldrick, 2016)'
_diffrn_ambient_temperature 100(2)
_diffrn_measured_fraction_theta_full 1.000
_diffrn_measured_fraction_theta_max 0.973
_diffrn_measurement_device_type Bruker
_diffrn_radiation_type CuK\a
_diffrn_radiation_wavelength 1.54184
_diffrn_reflns_av_R_equivalents 0.0215
_diffrn_reflns_av_unetI/netI 0.0283
_diffrn_reflns_Laue_measured_fraction_full 1.000
_diffrn_reflns_Laue_measured_fraction_max 0.973
_diffrn_reflns_limit_h_max 9
_diffrn_reflns_limit_h_min -12
_diffrn_reflns_limit_k_max 12
_diffrn_reflns_limit_k_min -10
_diffrn_reflns_limit_l_max 23
_diffrn_reflns_limit_l_min -22
_diffrn_reflns_number 7925
_diffrn_reflns_point_group_measured_fraction_full 1.000
_diffrn_reflns_point_group_measured_fraction_max 0.973
_diffrn_reflns_theta_full 67.684
_diffrn_reflns_theta_max 73.175
_diffrn_reflns_theta_min 4.367
_exptl_absorpt_coefficient_mu 0.704
_exptl_crystal_colour colourless
_exptl_crystal_density_diffrn 1.257
_exptl_crystal_description block
_exptl_crystal_F_000 812
_exptl_crystal_recrystallization_method 'Re-crystallisation from solvent: Isopropanol/ethanol'
_exptl_crystal_size_max 0.250
_exptl_crystal_size_mid 0.200
_exptl_crystal_size_min 0.200
_refine_diff_density_max 0.251
_refine_diff_density_min -0.264
_refine_diff_density_rms 0.051
_refine_ls_extinction_method none
_refine_ls_goodness_of_fit_ref 1.029
_refine_ls_hydrogen_treatment mixed
_refine_ls_matrix_type full
_refine_ls_number_parameters 376
_refine_ls_number_reflns 3871
_refine_ls_number_restraints 1
_refine_ls_restrained_S_all 1.035
_refine_ls_R_factor_all 0.0456
_refine_ls_R_factor_gt 0.0396
_refine_ls_shift/su_max 0.000
_refine_ls_shift/su_mean 0.000
_refine_ls_structure_factor_coef Fsqd
_refine_ls_weighting_details 'w=1/[\s^2^(Fo^2^)+(0.0544P)^2^+0.5240P] where P=(Fo^2^+2Fc^2^)/3'
_refine_ls_weighting_scheme calc
_refine_ls_wR_factor_gt 0.1001
_refine_ls_wR_factor_ref 0.1058
_reflns_Friedel_coverage 0.000
_reflns_number_gt 3367
_reflns_number_total 3871
_reflns_threshold_expression 'I > 2\s(I)'
_cod_data_source_file d1ce00382h2.cif
_cod_data_source_block shelx
_cod_depositor_comments 'Adding full bibliography for 7242971.cif.'
_cod_original_sg_symbol_H-M 'P 21/n'
_cod_original_formula_sum 'C21.50 H31 N O4.50'
_cod_database_code 7242971
_shelx_shelxl_version_number 2016/4
_shelx_space_group_comment
;
The symmetry employed for this shelxl refinement is uniquely defined
by the following loop, which should always be used as a source of
symmetry information in preference to the above space-group names.
They are only intended as comments.
;
_shelx_estimated_absorpt_t_min 0.844
_shelx_estimated_absorpt_t_max 0.872

loop_
_space_group_symop_operation_xyz
'x, y, z'
'-x+1/2, y+1/2, -z+1/2'
'-x, -y, -z'
'x-1/2, -y-1/2, z-1/2'

loop_
_atom_site_label
_atom_site_type_symbol
_atom_site_fract_x
_atom_site_fract_y
_atom_site_fract_z
_atom_site_U_iso_or_equiv
_atom_site_adp_type
_atom_site_occupancy
_atom_site_site_symmetry_order
_atom_site_calc_flag
_atom_site_refinement_flags_posn
_atom_site_refinement_flags_adp
_atom_site_refinement_flags_occupancy
_atom_site_disorder_assembly
_atom_site_disorder_group
N1 N 0.39613(12) 0.74710(11) 0.25342(6) 0.0243(3) Uani 1 1 d . . . . .
C1 C 0.47593(11) 0.65257(12) 0.22143(6) 0.0176(3) Uani 1 1 d . . . . .
C2 C 0.54154(12) 0.55530(13) 0.28023(7) 0.0216(3) Uani 1 1 d . . . . .
C3 C 0.62376(13) 0.46010(15) 0.24633(8) 0.0296(3) Uani 1 1 d . . . . .
C4 C 0.72442(13) 0.53902(18) 0.21765(8) 0.0327(3) Uani 1 1 d . . . . .
C5 C 0.65791(12) 0.63742(14) 0.15911(7) 0.0233(3) Uani 1 1 d . . . . .
C6 C 0.57622(13) 0.73209(13) 0.19309(7) 0.0244(3) Uani 1 1 d . . . . .
C7 C 0.38927(12) 0.57788(14) 0.15798(7) 0.0233(3) Uani 1 1 d . . . . .
C8 C 0.47194(13) 0.48348(14) 0.12391(7) 0.0257(3) Uani 1 1 d . . . . .
C9 C 0.57163(12) 0.56341(14) 0.09534(7) 0.0235(3) Uani 1 1 d . . . . .
C10 C 0.53865(16) 0.38568(14) 0.18239(9) 0.0336(3) Uani 1 1 d . . . . .
O1 O 0.21106(9) 0.61503(10) 0.30652(5) 0.0274(2) Uani 1 1 d . . . . .
O2 O 0.22265(11) 0.41557(11) 0.35887(6) 0.0377(3) Uani 1 1 d . . . . .
O3 O 0.41404(9) 1.12718(9) 0.59452(5) 0.0240(2) Uani 1 1 d . . . . .
O4 O 0.55509(9) 0.99816(10) 0.70156(5) 0.0279(2) Uani 1 1 d . . . . .
C11 C 0.24446(12) 0.53684(14) 0.36131(7) 0.0238(3) Uani 1 1 d . . . . .
C12 C 0.31288(12) 0.59379(13) 0.43267(7) 0.0224(3) Uani 1 1 d . . . . .
C13 C 0.31907(11) 0.72322(13) 0.44610(7) 0.0196(3) Uani 1 1 d . . . . .
C14 C 0.37912(11) 0.78895(12) 0.51506(6) 0.0178(3) Uani 1 1 d . . . . .
C15 C 0.36476(11) 0.92632(12) 0.52030(7) 0.0182(3) Uani 1 1 d . . . . .
C16 C 0.42253(11) 0.99382(12) 0.58335(7) 0.0182(3) Uani 1 1 d . . . . .
C17 C 0.49932(11) 0.92521(13) 0.64260(7) 0.0199(3) Uani 1 1 d . . . . .
C18 C 0.51386(12) 0.78948(13) 0.63767(7) 0.0214(3) Uani 1 1 d . . . . .
C19 C 0.45368(12) 0.72171(13) 0.57495(7) 0.0206(3) Uani 1 1 d . . . . .
C20 C 0.33112(13) 1.20056(13) 0.53752(8) 0.0276(3) Uani 1 1 d . . . . .
O5 O 0.1062(2) 0.3605(2) 0.47401(11) 0.0317(5) Uani 0.5 1 d . . P A -1
C21 C -0.0622(5) 0.5234(6) 0.4541(3) 0.0790(19) Uani 0.5 1 d . . P A -1
H21A H -0.045931 0.536740 0.405156 0.119 Uiso 0.5 1 calc R U P A -1
H21B H -0.086860 0.607472 0.472813 0.119 Uiso 0.5 1 calc R U P A -1
H21C H -0.131376 0.459216 0.451190 0.119 Uiso 0.5 1 calc R U P A -1
C22 C 0.0320(3) 0.4256(4) 0.57714(19) 0.0417(8) Uani 0.5 1 d D . P A -1
H22A H -0.028222 0.351541 0.568107 0.063 Uiso 0.5 1 calc R U P A -1
H22B H -0.004760 0.498074 0.600282 0.063 Uiso 0.5 1 calc R U P A -1
H22C H 0.112151 0.396891 0.609731 0.063 Uiso 0.5 1 calc R U P A -1
C23 C 0.0577(4) 0.4720(4) 0.5055(2) 0.0386(8) Uani 0.5 1 d D . P A -1
H23 H 0.123814 0.543181 0.515002 0.046 Uiso 0.5 1 calc R U P A -1
H5A H 0.134(4) 0.389(4) 0.433(2) 0.045(10) Uiso 0.5 1 d . . P B -1
H1A H 0.3339(17) 0.7008(18) 0.2734(10) 0.040(5) Uiso 1 1 d . . . . .
H7A H 0.3241(15) 0.5257(16) 0.1773(8) 0.027(4) Uiso 1 1 d . . . . .
H9A H 0.6260(16) 0.5034(17) 0.0718(9) 0.033(4) Uiso 1 1 d . . . . .
H13 H 0.2789(15) 0.7841(16) 0.4050(9) 0.030(4) Uiso 1 1 d . . . . .
H15 H 0.3135(15) 0.9751(16) 0.4787(8) 0.025(4) Uiso 1 1 d . . . . .
H18 H 0.5677(16) 0.7470(17) 0.6787(10) 0.034(4) Uiso 1 1 d . . . . .
H5 H 0.7239(15) 0.6890(17) 0.1408(9) 0.029(4) Uiso 1 1 d . . . . .
H6A H 0.5330(15) 0.7963(16) 0.1554(9) 0.027(4) Uiso 1 1 d . . . . .
H19 H 0.4674(14) 0.6267(16) 0.5716(8) 0.024(4) Uiso 1 1 d . . . . .
H4A H 0.7794(18) 0.480(2) 0.1966(10) 0.047(5) Uiso 1 1 d . . . . .
H10A H 0.4724(17) 0.3303(18) 0.1990(9) 0.038(5) Uiso 1 1 d . . . . .
H2A H 0.5952(16) 0.6042(16) 0.3234(9) 0.033(4) Uiso 1 1 d . . . . .
H7B H 0.3441(17) 0.6419(18) 0.1207(10) 0.036(4) Uiso 1 1 d . . . . .
H8 H 0.4154(16) 0.4343(18) 0.0825(9) 0.037(4) Uiso 1 1 d . . . . .
H6B H 0.6305(16) 0.7809(18) 0.2352(10) 0.038(5) Uiso 1 1 d . . . . .
H2B H 0.4749(15) 0.5077(16) 0.2994(9) 0.030(4) Uiso 1 1 d . . . . .
H3 H 0.6662(18) 0.3956(19) 0.2863(10) 0.046(5) Uiso 1 1 d . . . . .
H12 H 0.3494(16) 0.5291(17) 0.4692(9) 0.033(4) Uiso 1 1 d . . . . .
H20A H 0.3381(16) 1.2948(18) 0.5533(9) 0.038(5) Uiso 1 1 d . . . . .
H1B H 0.3505(18) 0.811(2) 0.2145(11) 0.049(5) Uiso 1 1 d . . . . .
H20B H 0.3606(16) 1.1946(17) 0.4894(10) 0.035(4) Uiso 1 1 d . . . . .
H9B H 0.5250(17) 0.6263(18) 0.0562(10) 0.039(5) Uiso 1 1 d . . . . .
H1C H 0.4476(18) 0.8027(19) 0.2910(10) 0.043(5) Uiso 1 1 d . . . . .
H10B H 0.5915(18) 0.324(2) 0.1584(10) 0.047(5) Uiso 1 1 d . . . . .
H4 H 0.612(2) 0.948(2) 0.7401(12) 0.067(7) Uiso 1 1 d . . . . .
H20C H 0.2404(16) 1.1682(17) 0.5300(9) 0.035(4) Uiso 1 1 d . . . . .
H4B H 0.7836(19) 0.587(2) 0.2587(11) 0.050(5) Uiso 1 1 d . . . . .

loop_
_atom_site_aniso_label
_atom_site_aniso_U_11
_atom_site_aniso_U_22
_atom_site_aniso_U_33
_atom_site_aniso_U_23
_atom_site_aniso_U_13
_atom_site_aniso_U_12
N1 0.0359(6) 0.0164(5) 0.0234(6) 0.0007(4) 0.0122(5) 0.0067(5)
C1 0.0220(6) 0.0141(6) 0.0176(6) -0.0011(5) 0.0066(5) 0.0015(5)
C2 0.0238(6) 0.0218(6) 0.0202(6) 0.0027(5) 0.0071(5) 0.0028(5)
C3 0.0320(7) 0.0295(7) 0.0313(7) 0.0114(6) 0.0154(6) 0.0143(6)
C4 0.0206(6) 0.0496(9) 0.0289(7) 0.0079(7) 0.0077(5) 0.0071(6)
C5 0.0208(6) 0.0277(7) 0.0231(6) 0.0005(5) 0.0083(5) -0.0056(5)
C6 0.0329(7) 0.0184(6) 0.0234(6) -0.0014(5) 0.0094(5) -0.0071(5)
C7 0.0179(6) 0.0305(7) 0.0218(6) -0.0060(5) 0.0048(5) -0.0031(5)
C8 0.0271(7) 0.0259(7) 0.0269(7) -0.0117(5) 0.0117(5) -0.0080(6)
C9 0.0247(6) 0.0257(7) 0.0223(6) -0.0023(5) 0.0102(5) -0.0012(5)
C10 0.0489(9) 0.0171(6) 0.0447(9) -0.0024(6) 0.0313(7) 0.0014(6)
O1 0.0253(5) 0.0345(6) 0.0218(5) -0.0036(4) 0.0043(4) 0.0025(4)
O2 0.0553(7) 0.0309(6) 0.0297(5) -0.0110(4) 0.0153(5) -0.0198(5)
O3 0.0306(5) 0.0143(4) 0.0278(5) -0.0009(4) 0.0083(4) 0.0011(4)
O4 0.0317(5) 0.0248(5) 0.0238(5) -0.0043(4) -0.0008(4) -0.0036(4)
C11 0.0209(6) 0.0303(7) 0.0224(6) -0.0057(5) 0.0096(5) -0.0038(5)
C12 0.0237(6) 0.0226(6) 0.0214(6) -0.0003(5) 0.0062(5) -0.0015(5)
C13 0.0184(6) 0.0223(6) 0.0190(6) 0.0005(5) 0.0061(5) 0.0016(5)
C14 0.0176(5) 0.0185(6) 0.0189(6) 0.0003(5) 0.0070(4) 0.0009(5)
C15 0.0184(5) 0.0192(6) 0.0186(6) 0.0028(5) 0.0079(5) 0.0023(5)
C16 0.0192(6) 0.0149(6) 0.0229(6) 0.0007(5) 0.0099(5) -0.0006(5)
C17 0.0187(6) 0.0223(6) 0.0190(6) -0.0012(5) 0.0047(5) -0.0036(5)
C18 0.0214(6) 0.0216(6) 0.0204(6) 0.0045(5) 0.0032(5) 0.0002(5)
C19 0.0230(6) 0.0159(6) 0.0231(6) 0.0018(5) 0.0057(5) 0.0012(5)
C20 0.0264(7) 0.0164(6) 0.0397(8) 0.0022(6) 0.0067(6) 0.0032(5)
O5 0.0415(11) 0.0301(11) 0.0260(10) 0.0054(8) 0.0130(8) 0.0147(9)
C21 0.088(4) 0.084(4) 0.083(4) 0.044(4) 0.058(4) 0.065(3)
C22 0.0467(19) 0.043(2) 0.0402(19) -0.0123(16) 0.0196(16) -0.0014(16)
C23 0.0471(19) 0.0277(16) 0.048(2) -0.0014(17) 0.0250(18) 0.0047(14)

loop_
_atom_type_symbol
_atom_type_description
_atom_type_scat_dispersion_real
_atom_type_scat_dispersion_imag
_atom_type_scat_source
C C 0.0181 0.0091 'International Tables Vol C Tables 4.2.6.8 and 6.1.1.4'
H H 0.0000 0.0000 'International Tables Vol C Tables 4.2.6.8 and 6.1.1.4'
N N 0.0311 0.0180 'International Tables Vol C Tables 4.2.6.8 and 6.1.1.4'
O O 0.0492 0.0322 'International Tables Vol C Tables 4.2.6.8 and 6.1.1.4'

loop_
_geom_angle_atom_site_label_1
_geom_angle_atom_site_label_2
_geom_angle_atom_site_label_3
_geom_angle
_geom_angle_site_symmetry_1
_geom_angle_site_symmetry_3
_geom_angle_publ_flag
C1 N1 H1A 110.9(11) . . ?
C1 N1 H1B 110.3(11) . . ?
H1A N1 H1B 108.9(15) . . ?
C1 N1 H1C 112.1(11) . . ?
H1A N1 H1C 109.6(15) . . ?
H1B N1 H1C 104.8(15) . . ?
N1 C1 C2 109.77(9) . . ?
N1 C1 C7 108.81(10) . . ?
C2 C1 C7 109.86(11) . . ?
N1 C1 C6 108.27(10) . . ?
C2 C1 C6 110.03(10) . . ?
C7 C1 C6 110.08(10) . . ?
C1 C2 C3 108.84(10) . . ?
C1 C2 H2A 110.3(9) . . ?
C3 C2 H2A 111.1(9) . . ?
C1 C2 H2B 108.6(9) . . ?
C3 C2 H2B 111.9(9) . . ?
H2A C2 H2B 106.1(13) . . ?
C10 C3 C4 109.10(11) . . ?
C10 C3 C2 109.48(11) . . ?
C4 C3 C2 109.48(12) . . ?
C10 C3 H3 110.2(11) . . ?
C4 C3 H3 110.9(10) . . ?
C2 C3 H3 107.7(10) . . ?
C5 C4 C3 109.67(11) . . ?
C5 C4 H4A 109.6(11) . . ?
C3 C4 H4A 111.0(11) . . ?
C5 C4 H4B 110.2(12) . . ?
C3 C4 H4B 111.0(11) . . ?
H4A C4 H4B 105.3(16) . . ?
C9 C5 C4 109.87(12) . . ?
C9 C5 C6 109.08(10) . . ?
C4 C5 C6 109.23(11) . . ?
C9 C5 H5 109.9(9) . . ?
C4 C5 H5 109.4(9) . . ?
C6 C5 H5 109.4(9) . . ?
C5 C6 C1 109.18(10) . . ?
C5 C6 H6A 109.6(9) . . ?
C1 C6 H6A 109.7(9) . . ?
C5 C6 H6B 110.5(10) . . ?
C1 C6 H6B 108.6(10) . . ?
H6A C6 H6B 109.3(14) . . ?
C1 C7 C8 108.72(10) . . ?
C1 C7 H7A 109.3(9) . . ?
C8 C7 H7A 109.6(9) . . ?
C1 C7 H7B 109.6(10) . . ?
C8 C7 H7B 110.6(10) . . ?
H7A C7 H7B 109.0(13) . . ?
C10 C8 C9 109.90(11) . . ?
C10 C8 C7 109.15(11) . . ?
C9 C8 C7 109.34(11) . . ?
C10 C8 H8 109.5(10) . . ?
C9 C8 H8 110.1(10) . . ?
C7 C8 H8 108.8(10) . . ?
C5 C9 C8 109.58(10) . . ?
C5 C9 H9A 109.0(10) . . ?
C8 C9 H9A 110.7(10) . . ?
C5 C9 H9B 111.6(10) . . ?
C8 C9 H9B 108.3(10) . . ?
H9A C9 H9B 107.7(13) . . ?
C8 C10 C3 109.89(11) . . ?
C8 C10 H10A 109.4(10) . . ?
C3 C10 H10A 111.9(10) . . ?
C8 C10 H10B 107.5(11) . . ?
C3 C10 H10B 110.7(11) . . ?
H10A C10 H10B 107.4(14) . . ?
C16 O3 C20 116.68(10) . . ?
C17 O4 H4 113.9(13) . . ?
O2 C11 O1 124.25(12) . . ?
O2 C11 C12 117.71(12) . . ?
O1 C11 C12 118.04(12) . . ?
C13 C12 C11 122.96(12) . . ?
C13 C12 H12 122.7(10) . . ?
C11 C12 H12 114.3(10) . . ?
C12 C13 C14 127.30(12) . . ?
C12 C13 H13 117.7(9) . . ?
C14 C13 H13 115.0(9) . . ?
C19 C14 C15 118.60(11) . . ?
C19 C14 C13 122.81(11) . . ?
C15 C14 C13 118.55(11) . . ?
C16 C15 C14 120.92(11) . . ?
C16 C15 H15 119.4(9) . . ?
C14 C15 H15 119.6(9) . . ?
O3 C16 C15 125.72(11) . . ?
O3 C16 C17 114.45(11) . . ?
C15 C16 C17 119.82(11) . . ?
O4 C17 C18 124.09(12) . . ?
O4 C17 C16 116.46(11) . . ?
C18 C17 C16 119.45(11) . . ?
C19 C18 C17 120.57(12) . . ?
C19 C18 H18 122.6(10) . . ?
C17 C18 H18 116.8(10) . . ?
C18 C19 C14 120.61(12) . . ?
C18 C19 H19 119.6(9) . . ?
C14 C19 H19 119.7(9) . . ?
O3 C20 H20A 106.5(10) . . ?
O3 C20 H20B 111.1(10) . . ?
H20A C20 H20B 107.4(14) . . ?
O3 C20 H20C 110.7(10) . . ?
H20A C20 H20C 111.0(14) . . ?
H20B C20 H20C 110.0(14) . . ?
C23 O5 H5A 108(2) . . ?
C23 C21 H21A 109.5 . . ?
C23 C21 H21B 109.5 . . ?
H21A C21 H21B 109.5 . . ?
C23 C21 H21C 109.5 . . ?
H21A C21 H21C 109.5 . . ?
H21B C21 H21C 109.5 . . ?
C23 C22 H22A 109.5 . . ?
C23 C22 H22B 109.5 . . ?
H22A C22 H22B 109.5 . . ?
C23 C22 H22C 109.5 . . ?
H22A C22 H22C 109.5 . . ?
H22B C22 H22C 109.5 . . ?
O5 C23 C22 106.2(3) . . ?
O5 C23 C21 110.4(4) . . ?
C22 C23 C21 111.7(4) . . ?
O5 C23 H23 109.5 . . ?
C22 C23 H23 109.5 . . ?
C21 C23 H23 109.5 . . ?

loop_
_geom_bond_atom_site_label_1
_geom_bond_atom_site_label_2
_geom_bond_distance
_geom_bond_site_symmetry_2
_geom_bond_publ_flag
N1 C1 1.4981(15) . ?
N1 H1A 0.959(19) . ?
N1 H1B 1.01(2) . ?
N1 H1C 0.97(2) . ?
C1 C2 1.5250(17) . ?
C1 C7 1.5320(17) . ?
C1 C6 1.5336(17) . ?
C2 C3 1.5389(18) . ?
C2 H2A 1.009(17) . ?
C2 H2B 0.995(16) . ?
C3 C10 1.529(2) . ?
C3 C4 1.537(2) . ?
C3 H3 1.018(19) . ?
C4 C5 1.532(2) . ?
C4 H4A 0.984(19) . ?
C4 H4B 1.00(2) . ?
C5 C9 1.5306(18) . ?
C5 C6 1.5326(18) . ?
C5 H5 1.002(16) . ?
C6 H6A 0.993(16) . ?
C6 H6B 0.998(18) . ?
C7 C8 1.5388(18) . ?
C7 H7A 1.008(16) . ?
C7 H7B 0.994(18) . ?
C8 C10 1.528(2) . ?
C8 C9 1.5330(18) . ?
C8 H8 1.001(17) . ?
C9 H9A 1.011(17) . ?
C9 H9B 1.013(18) . ?
C10 H10A 1.010(18) . ?
C10 H10B 1.02(2) . ?
O1 C11 1.2804(17) . ?
O2 C11 1.2497(17) . ?
O3 C16 1.3734(15) . ?
O3 C20 1.4326(16) . ?
O4 C17 1.3495(15) . ?
O4 H4 0.98(2) . ?
C11 C12 1.4864(17) . ?
C12 C13 1.3340(18) . ?
C12 H12 0.964(17) . ?
C13 C14 1.4648(17) . ?
C13 H13 1.004(17) . ?
C14 C19 1.3977(17) . ?
C14 C15 1.4063(17) . ?
C15 C16 1.3825(17) . ?
C15 H15 0.980(16) . ?
C16 C17 1.4061(17) . ?
C17 C18 1.3896(18) . ?
C18 C19 1.3860(18) . ?
C18 H18 0.952(17) . ?
C19 H19 0.978(16) . ?
C20 H20A 0.997(19) . ?
C20 H20B 1.021(17) . ?
C20 H20C 1.009(17) . ?
O5 C23 1.426(4) . ?
O5 H5A 0.93(4) . ?
C21 C23 1.514(6) . ?
C21 H21A 0.9800 . ?
C21 H21B 0.9800 . ?
C21 H21C 0.9800 . ?
C22 C23 1.504(4) . ?
C22 H22A 0.9800 . ?
C22 H22B 0.9800 . ?
C22 H22C 0.9800 . ?
C23 H23 1.0000 . ?

loop_
_geom_torsion_atom_site_label_1
_geom_torsion_atom_site_label_2
_geom_torsion_atom_site_label_3
_geom_torsion_atom_site_label_4
_geom_torsion
_geom_torsion_site_symmetry_1
_geom_torsion_site_symmetry_2
_geom_torsion_site_symmetry_3
_geom_torsion_site_symmetry_4
_geom_torsion_publ_flag
N1 C1 C2 C3 -179.51(11) . . . . ?
C7 C1 C2 C3 60.88(13) . . . . ?
C6 C1 C2 C3 -60.47(14) . . . . ?
C1 C2 C3 C10 -59.75(14) . . . . ?
C1 C2 C3 C4 59.81(14) . . . . ?
C10 C3 C4 C5 59.82(16) . . . . ?
C2 C3 C4 C5 -59.97(15) . . . . ?
C3 C4 C5 C9 -59.65(15) . . . . ?
C3 C4 C5 C6 59.96(16) . . . . ?
C9 C5 C6 C1 60.13(14) . . . . ?
C4 C5 C6 C1 -59.97(14) . . . . ?
N1 C1 C6 C5 -179.22(10) . . . . ?
C2 C1 C6 C5 60.82(13) . . . . ?
C7 C1 C6 C5 -60.40(14) . . . . ?
N1 C1 C7 C8 178.54(10) . . . . ?
C2 C1 C7 C8 -61.27(13) . . . . ?
C6 C1 C7 C8 60.04(14) . . . . ?
C1 C7 C8 C10 60.29(14) . . . . ?
C1 C7 C8 C9 -59.95(14) . . . . ?
C4 C5 C9 C8 58.96(14) . . . . ?
C6 C5 C9 C8 -60.74(14) . . . . ?
C10 C8 C9 C5 -58.96(14) . . . . ?
C7 C8 C9 C5 60.83(14) . . . . ?
C9 C8 C10 C3 59.78(14) . . . . ?
C7 C8 C10 C3 -60.13(14) . . . . ?
C4 C3 C10 C8 -59.93(14) . . . . ?
C2 C3 C10 C8 59.86(14) . . . . ?
O2 C11 C12 C13 -166.17(13) . . . . ?
O1 C11 C12 C13 13.45(18) . . . . ?
C11 C12 C13 C14 177.28(11) . . . . ?
C12 C13 C14 C19 8.31(19) . . . . ?
C12 C13 C14 C15 -173.96(12) . . . . ?
C19 C14 C15 C16 -0.27(17) . . . . ?
C13 C14 C15 C16 -178.10(10) . . . . ?
C20 O3 C16 C15 4.40(17) . . . . ?
C20 O3 C16 C17 -176.55(10) . . . . ?
C14 C15 C16 O3 -179.46(11) . . . . ?
C14 C15 C16 C17 1.54(17) . . . . ?
O3 C16 C17 O4 -0.71(15) . . . . ?
C15 C16 C17 O4 178.40(10) . . . . ?
O3 C16 C17 C18 179.42(10) . . . . ?
C15 C16 C17 C18 -1.47(17) . . . . ?
O4 C17 C18 C19 -179.71(11) . . . . ?
C16 C17 C18 C19 0.15(18) . . . . ?
C17 C18 C19 C14 1.13(18) . . . . ?
C15 C14 C19 C18 -1.06(17) . . . . ?
C13 C14 C19 C18 176.67(11) . . . . ?
